data_7125895
loop_
_publ_author_name
'Marczenko, Katherine M.'
'Chitnis, Saurabh S.'

_publ_section_title
;
 Bismuthanylstibanes.
;
_journal_issue 58
_journal_name_full 'Chemical communications (Cambridge, England)'
_journal_page_first 8015
_journal_page_last 8018
_journal_paper_doi 10.1039/d0cc00254b
_journal_volume 56
_journal_year 2020
_chemical_formula_moiety 'C20 H34 Br N O2 '
_chemical_formula_sum 'C20 H34 Br N O2'
_chemical_formula_weight 400.40
_space_group_IT_number 2
_space_group_name_Hall '-P 1'
_space_group_name_H-M_alt 'P -1'
_symmetry_cell_setting triclinic
_symmetry_Int_Tables_number 2
_symmetry_space_group_name_Hall '-P 1'
_symmetry_space_group_name_H-M 'P -1'
_audit_block_doi 10.5517/cc11rl4j
_audit_update_record
;
2013-12-09 deposited with the CCDC.	2020-02-03 downloaded from the CCDC.
;
_cell_angle_alpha 85.1193(8)
_cell_angle_beta 85.3321(8)
_cell_angle_gamma 83.3811(9)
_cell_formula_units_Z 2
_cell_length_a 4.73398(9)
_cell_length_b 5.65377(10)
_cell_length_c 38.3824(7)
_cell_measurement_reflns_used 8896
_cell_measurement_temperature 213.1
_cell_measurement_theta_max 68.2
_cell_measurement_theta_min 3.5
_cell_volume 1014.09(3)
_computing_cell_refinement PROCESS-AUTO
_computing_data_collection PROCESS-AUTO
_computing_data_reduction CrystalStructure
_computing_publication_material 'CrystalStructure 3.8'
_computing_structure_refinement SHELXL
_computing_structure_solution SIR2004
_diffrn_ambient_temperature 213.1
_diffrn_detector_area_resol_mean 10.00
_diffrn_measured_fraction_theta_full 0.976
_diffrn_measured_fraction_theta_max 0.976
_diffrn_measurement_device_type 'Rigaku RAXIS-RAPID'
_diffrn_measurement_method \w
_diffrn_radiation_type 'Cu K\a'
_diffrn_radiation_wavelength 1.54187
_diffrn_reflns_av_R_equivalents 0.088
_diffrn_reflns_limit_h_max 5
_diffrn_reflns_limit_h_min -5
_diffrn_reflns_limit_k_max 6
_diffrn_reflns_limit_k_min -6
_diffrn_reflns_limit_l_max 41
_diffrn_reflns_limit_l_min -43
_diffrn_reflns_number 10921
_diffrn_reflns_theta_full 68.24
_diffrn_reflns_theta_max 68.24
_exptl_absorpt_coefficient_mu 2.843
_exptl_absorpt_correction_T_max 0.566
_exptl_absorpt_correction_T_min 0.431
_exptl_absorpt_correction_type multi-scan
_exptl_absorpt_process_details
;
    Higashi, T. (1995). Program for Absorption Correction.
    Rigaku Corporation, Tokyo, Japan.
;
_exptl_crystal_colour colorless
_exptl_crystal_density_diffrn 1.311
_exptl_crystal_density_method 'not measured'
_exptl_crystal_description block
_exptl_crystal_F_000 424.00
_exptl_crystal_size_max 0.57
_exptl_crystal_size_mid 0.50
_exptl_crystal_size_min 0.20
_refine_diff_density_max 0.58
_refine_diff_density_min -0.62
_refine_ls_extinction_coef 0.0072(6)
_refine_ls_extinction_method SHELXL
_refine_ls_goodness_of_fit_ref 1.060
_refine_ls_hydrogen_treatment refall
_refine_ls_number_parameters 219
_refine_ls_number_reflns 3638
_refine_ls_R_factor_gt 0.0416
_refine_ls_shift/su_max 0.0000
_refine_ls_structure_factor_coef Fsqd
_refine_ls_weighting_details 'w = 1/[\s^2^(Fo^2^)+(0.0345P)^2^+0.4451P] where P=(Fo^2^+2Fc^2^)/3'
_refine_ls_weighting_scheme calc
_refine_ls_wR_factor_ref 0.1102
_reflns_number_gt 3237
_reflns_number_total 3638
_reflns_threshold_expression F^2^>2.0\s(F^2^)
_cod_data_source_file d0cc00254b2.cif
_cod_data_source_block '_131201_C12COOH-4BrBzAm_Ch'
_cod_depositor_comments 'Adding full bibliography for 7125895--7125899.cif.'
_cod_original_formula_sum 'C20 H34 Br N O2 '
_cod_database_code 7125895

loop_
_symmetry_equiv_pos_site_id
_symmetry_equiv_pos_as_xyz
1 +X,+Y,+Z
2 -X,-Y,-Z

loop_
_atom_site_label
_atom_site_type_symbol
_atom_site_fract_x
_atom_site_fract_y
_atom_site_fract_z
_atom_site_U_iso_or_equiv
_atom_site_adp_type
_atom_site_occupancy
_atom_site_symmetry_multiplicity
_atom_site_calc_flag
_atom_site_refinement_flags
Br(1) Br 0.91639(6) 1.32200(5) 0.467355(8) 0.03294(14) Uani 1.00 1 d .
O(1) O 0.0131(4) 1.3677(3) 0.32846(5) 0.0303(4) Uani 1.00 1 d .
O(2) O -0.2905(4) 1.6896(3) 0.31887(5) 0.0312(4) Uani 1.00 1 d .
N(1) N 0.1603(4) 0.8787(3) 0.34247(6) 0.0235(5) Uani 1.00 1 d .
C(1) C 0.1704(6) 0.8046(4) 0.38018(8) 0.0261(6) Uani 1.00 1 d .
C(2) C 0.3669(5) 0.9311(4) 0.39922(7) 0.0221(5) Uani 1.00 1 d .
C(3) C 0.4756(5) 1.1408(4) 0.38617(7) 0.0258(6) Uani 1.00 1 d .
C(4) C 0.6444(5) 1.2547(4) 0.40567(7) 0.0256(6) Uani 1.00 1 d .
C(5) C 0.6983(5) 1.1602(4) 0.43930(7) 0.0238(5) Uani 1.00 1 d .
C(6) C 0.5973(5) 0.9497(4) 0.45295(7) 0.0266(6) Uani 1.00 1 d .
C(7) C 0.4314(5) 0.8380(4) 0.43293(7) 0.0265(6) Uani 1.00 1 d .
C(8) C -0.1872(5) 1.4786(4) 0.31240(7) 0.0241(5) Uani 1.00 1 d .
C(9) C -0.3165(6) 1.3619(5) 0.28430(8) 0.0324(6) Uani 1.00 1 d .
C(10) C -0.1069(6) 1.2060(5) 0.26220(8) 0.0308(6) Uani 1.00 1 d .
C(11) C -0.2442(6) 1.0746(5) 0.23616(8) 0.0332(6) Uani 1.00 1 d .
C(12) C -0.0297(7) 0.9086(5) 0.21542(9) 0.0373(7) Uani 1.00 1 d .
C(13) C -0.1606(7) 0.7737(5) 0.18921(8) 0.0376(7) Uani 1.00 1 d .
C(14) C 0.0551(7) 0.6088(5) 0.16873(9) 0.0384(7) Uani 1.00 1 d .
C(15) C -0.0756(7) 0.4735(5) 0.14269(9) 0.0395(7) Uani 1.00 1 d .
C(16) C 0.1440(7) 0.3084(5) 0.12200(9) 0.0418(8) Uani 1.00 1 d .
C(17) C 0.0142(7) 0.1753(5) 0.09557(9) 0.0429(8) Uani 1.00 1 d .
C(18) C 0.2291(7) 0.0071(5) 0.07519(9) 0.0429(8) Uani 1.00 1 d .
C(19) C 0.0937(8) -0.1269(6) 0.04970(10) 0.0518(9) Uani 1.00 1 d .
C(20) C 0.3079(9) -0.2972(6) 0.02940(11) 0.0634(11) Uani 1.00 1 d .
H(1) H 0.0379 0.7958 0.3331 0.028 Uiso 1.00 1 c R
H(2) H 0.3352 0.8496 0.3317 0.028 Uiso 1.00 1 c R
H(3) H 0.1014 1.0358 0.3397 0.028 Uiso 1.00 1 c R
H(4) H 0.2303 0.6326 0.3828 0.031 Uiso 1.00 1 c R
H(5) H -0.0226 0.8318 0.3914 0.031 Uiso 1.00 1 c R
H(6) H 0.4338 1.2069 0.3636 0.031 Uiso 1.00 1 c R
H(7) H 0.7216 1.3944 0.3963 0.031 Uiso 1.00 1 c R
H(8) H 0.6406 0.8838 0.4755 0.032 Uiso 1.00 1 c R
H(9) H 0.3600 0.6956 0.4422 0.032 Uiso 1.00 1 c R
H(10) H -0.4619 1.2648 0.2956 0.039 Uiso 1.00 1 c R
H(11) H -0.4126 1.4874 0.2688 0.039 Uiso 1.00 1 c R
H(12) H 0.0007 1.0883 0.2777 0.037 Uiso 1.00 1 c R
H(13) H 0.0291 1.3054 0.2493 0.037 Uiso 1.00 1 c R
H(14) H -0.3431 1.1920 0.2198 0.040 Uiso 1.00 1 c R
H(15) H -0.3870 0.9810 0.2489 0.040 Uiso 1.00 1 c R
H(16) H 0.1127 1.0030 0.2028 0.045 Uiso 1.00 1 c R
H(17) H 0.0698 0.7924 0.2319 0.045 Uiso 1.00 1 c R
H(18) H -0.3029 0.6791 0.2018 0.045 Uiso 1.00 1 c R
H(19) H -0.2598 0.8896 0.1727 0.045 Uiso 1.00 1 c R
H(20) H 0.1548 0.4933 0.1853 0.046 Uiso 1.00 1 c R
H(21) H 0.1969 0.7035 0.1560 0.046 Uiso 1.00 1 c R
H(22) H -0.1760 0.5888 0.1262 0.047 Uiso 1.00 1 c R
H(23) H -0.2166 0.3779 0.1554 0.047 Uiso 1.00 1 c R
H(24) H 0.2866 0.4037 0.1096 0.050 Uiso 1.00 1 c R
H(25) H 0.2426 0.1917 0.1385 0.050 Uiso 1.00 1 c R
H(26) H -0.0818 0.2923 0.0789 0.051 Uiso 1.00 1 c R
H(27) H -0.1309 0.0826 0.1080 0.051 Uiso 1.00 1 c R
H(28) H 0.3717 0.0999 0.0622 0.051 Uiso 1.00 1 c R
H(29) H 0.3282 -0.1083 0.0918 0.051 Uiso 1.00 1 c R
H(30) H -0.0042 -0.0114 0.0330 0.062 Uiso 1.00 1 c R
H(31) H -0.0500 -0.2186 0.0626 0.062 Uiso 1.00 1 c R
H(32) H 0.2086 -0.3783 0.0136 0.076 Uiso 1.00 1 c R
H(33) H 0.4033 -0.4142 0.0457 0.076 Uiso 1.00 1 c R
H(34) H 0.4478 -0.2073 0.0159 0.076 Uiso 1.00 1 c R

loop_
_atom_site_aniso_label
_atom_site_aniso_U_11
_atom_site_aniso_U_22
_atom_site_aniso_U_33
_atom_site_aniso_U_12
_atom_site_aniso_U_13
_atom_site_aniso_U_23
Br(1) 0.0384(2) 0.0338(2) 0.0297(2) -0.00275(14) -0.01331(15) -0.01076(15)
O(1) 0.0378(10) 0.0281(10) 0.0259(11) -0.0014(8) -0.0084(9) -0.0047(8)
O(2) 0.0279(9) 0.0315(10) 0.0355(12) 0.0021(8) -0.0046(8) -0.0152(9)
N(1) 0.0233(10) 0.0255(11) 0.0225(12) -0.0003(8) -0.0038(9) -0.0066(9)
C(1) 0.0296(13) 0.0229(13) 0.0268(16) -0.0031(11) -0.0046(12) -0.0055(11)
C(2) 0.0206(12) 0.0247(12) 0.0210(14) 0.0013(10) -0.0003(10) -0.0080(11)
C(3) 0.0314(14) 0.0291(14) 0.0170(14) -0.0020(11) -0.0038(11) -0.0015(11)
C(4) 0.0299(13) 0.0238(13) 0.0241(15) -0.0038(11) -0.0054(11) -0.0034(11)
C(5) 0.0238(12) 0.0300(13) 0.0191(14) 0.0021(10) -0.0086(11) -0.0107(11)
C(6) 0.0336(14) 0.0280(13) 0.0171(14) 0.0032(11) -0.0030(11) -0.0030(11)
C(7) 0.0346(14) 0.0224(13) 0.0223(15) -0.0019(11) -0.0048(12) 0.0000(11)
C(8) 0.0260(13) 0.0286(13) 0.0187(14) -0.0073(11) 0.0018(11) -0.0052(11)
C(9) 0.0303(14) 0.0408(16) 0.0280(17) -0.0045(12) -0.0008(12) -0.0135(13)
C(10) 0.0322(14) 0.0387(16) 0.0229(16) -0.0034(12) 0.0007(12) -0.0138(13)
C(11) 0.0402(16) 0.0365(16) 0.0247(16) -0.0045(13) -0.0032(13) -0.0118(13)
C(12) 0.0489(18) 0.0391(17) 0.0263(17) -0.0043(14) -0.0063(14) -0.0148(13)
C(13) 0.0483(18) 0.0412(17) 0.0254(17) -0.0052(14) -0.0029(14) -0.0148(14)
C(14) 0.0440(17) 0.0425(17) 0.0297(18) -0.0023(14) 0.0032(14) -0.0170(14)
C(15) 0.0483(18) 0.0424(17) 0.0294(18) -0.0042(14) 0.0021(14) -0.0180(14)
C(16) 0.057(2) 0.0407(17) 0.0299(18) -0.0032(15) -0.0048(15) -0.0143(14)
C(17) 0.057(2) 0.0432(18) 0.0309(18) -0.0036(16) -0.0029(16) -0.0173(15)
C(18) 0.054(2) 0.0435(18) 0.0307(18) -0.0024(15) 0.0063(15) -0.0164(15)
C(19) 0.066(2) 0.054(2) 0.038(2) -0.0016(18) 0.0005(18) -0.0256(17)
C(20) 0.096(3) 0.054(2) 0.042(2) -0.005(2) 0.003(2) -0.0289(19)

loop_
_atom_type_symbol
_atom_type_description
_atom_type_scat_dispersion_real
_atom_type_scat_dispersion_imag
_atom_type_scat_source
C C 0.018 0.009
;
International Tables for Crystallography
(1992, Vol. C, Tables 4.2.6.8 and 6.1.1.4)
;
H H 0.000 0.000
;
International Tables for Crystallography
(1992, Vol. C, Table 6.1.1.4)
;
O O 0.049 0.032
;
International Tables for Crystallography
(1992, Vol. C, Tables 4.2.6.8 and 6.1.1.4)
;
N N 0.031 0.018
;
International Tables for Crystallography
(1992, Vol. C, Tables 4.2.6.8 and 6.1.1.4)
;
Br Br -0.676 1.280
;
International Tables for Crystallography
(1992, Vol. C, Tables 4.2.6.8 and 6.1.1.4)
;

loop_
_citation_id
_citation_doi
_citation_year
1 10.1021/acs.cgd.5b01724 2016

loop_
_geom_angle_atom_site_label_1
_geom_angle_atom_site_label_2
_geom_angle_atom_site_label_3
_geom_angle
_geom_angle_publ_flag
N(1) C(1) C(2) 115.0(2) yes
C(1) C(2) C(3) 124.0(2) yes
C(1) C(2) C(7) 117.9(2) yes
C(3) C(2) C(7) 118.0(2) yes
C(2) C(3) C(4) 121.3(2) yes
C(3) C(4) C(5) 119.1(2) yes
Br(1) C(5) C(4) 119.7(2) yes
Br(1) C(5) C(6) 119.1(2) yes
C(4) C(5) C(6) 121.2(2) yes
C(5) C(6) C(7) 118.7(2) yes
C(2) C(7) C(6) 121.7(2) yes
O(1) C(8) O(2) 122.2(2) yes
O(1) C(8) C(9) 120.1(2) yes
O(2) C(8) C(9) 117.7(2) yes
C(8) C(9) C(10) 114.9(2) yes
C(9) C(10) C(11) 114.0(2) yes
C(10) C(11) C(12) 113.0(2) yes
C(11) C(12) C(13) 114.3(2) yes
C(12) C(13) C(14) 113.8(2) yes
C(13) C(14) C(15) 113.8(2) yes
C(14) C(15) C(16) 113.5(2) yes
C(15) C(16) C(17) 113.5(2) yes
C(16) C(17) C(18) 114.2(2) yes
C(17) C(18) C(19) 113.1(3) yes
C(18) C(19) C(20) 113.3(3) yes
C(1) N(1) H(1) 109.5 no
C(1) N(1) H(2) 109.5 no
C(1) N(1) H(3) 109.5 no
H(1) N(1) H(2) 109.5 no
H(1) N(1) H(3) 109.5 no
H(2) N(1) H(3) 109.5 no
N(1) C(1) H(4) 108.5 no
N(1) C(1) H(5) 108.5 no
C(2) C(1) H(4) 108.5 no
C(2) C(1) H(5) 108.5 no
H(4) C(1) H(5) 107.5 no
C(2) C(3) H(6) 119.4 no
C(4) C(3) H(6) 119.4 no
C(3) C(4) H(7) 120.5 no
C(5) C(4) H(7) 120.5 no
C(5) C(6) H(8) 120.7 no
C(7) C(6) H(8) 120.7 no
C(2) C(7) H(9) 119.1 no
C(6) C(7) H(9) 119.2 no
C(8) C(9) H(10) 108.5 no
C(8) C(9) H(11) 108.5 no
C(10) C(9) H(10) 108.5 no
C(10) C(9) H(11) 108.6 no
H(10) C(9) H(11) 107.5 no
C(9) C(10) H(12) 108.8 no
C(9) C(10) H(13) 108.8 no
C(11) C(10) H(12) 108.8 no
C(11) C(10) H(13) 108.8 no
H(12) C(10) H(13) 107.7 no
C(10) C(11) H(14) 109.0 no
C(10) C(11) H(15) 109.0 no
C(12) C(11) H(14) 109.0 no
C(12) C(11) H(15) 109.0 no
H(14) C(11) H(15) 107.8 no
C(11) C(12) H(16) 108.7 no
C(11) C(12) H(17) 108.7 no
C(13) C(12) H(16) 108.7 no
C(13) C(12) H(17) 108.7 no
H(16) C(12) H(17) 107.6 no
C(12) C(13) H(18) 108.8 no
C(12) C(13) H(19) 108.8 no
C(14) C(13) H(18) 108.8 no
C(14) C(13) H(19) 108.8 no
H(18) C(13) H(19) 107.7 no
C(13) C(14) H(20) 108.8 no
C(13) C(14) H(21) 108.8 no
C(15) C(14) H(20) 108.8 no
C(15) C(14) H(21) 108.8 no
H(20) C(14) H(21) 107.7 no
C(14) C(15) H(22) 108.9 no
C(14) C(15) H(23) 108.9 no
C(16) C(15) H(22) 108.9 no
C(16) C(15) H(23) 108.9 no
H(22) C(15) H(23) 107.7 no
C(15) C(16) H(24) 108.9 no
C(15) C(16) H(25) 108.9 no
C(17) C(16) H(24) 108.9 no
C(17) C(16) H(25) 108.9 no
H(24) C(16) H(25) 107.7 no
C(16) C(17) H(26) 108.7 no
C(16) C(17) H(27) 108.7 no
C(18) C(17) H(26) 108.7 no
C(18) C(17) H(27) 108.7 no
H(26) C(17) H(27) 107.6 no
C(17) C(18) H(28) 109.0 no
C(17) C(18) H(29) 109.0 no
C(19) C(18) H(28) 108.9 no
C(19) C(18) H(29) 108.9 no
H(28) C(18) H(29) 107.8 no
C(18) C(19) H(30) 108.9 no
C(18) C(19) H(31) 108.9 no
C(20) C(19) H(30) 108.9 no
C(20) C(19) H(31) 108.9 no
H(30) C(19) H(31) 107.7 no
C(19) C(20) H(32) 109.5 no
C(19) C(20) H(33) 109.5 no
C(19) C(20) H(34) 109.5 no
H(32) C(20) H(33) 109.5 no
H(32) C(20) H(34) 109.5 no
H(33) C(20) H(34) 109.5 no

loop_
_geom_bond_atom_site_label_1
_geom_bond_atom_site_label_2
_geom_bond_distance
_geom_bond_publ_flag
Br(1) C(5) 1.905(2) yes
O(1) C(8) 1.251(3) yes
O(2) C(8) 1.273(3) yes
N(1) C(1) 1.475(3) yes
C(1) C(2) 1.504(4) yes
C(2) C(3) 1.385(3) yes
C(2) C(7) 1.399(3) yes
C(3) C(4) 1.383(4) yes
C(4) C(5) 1.386(3) yes
C(5) C(6) 1.379(3) yes
C(6) C(7) 1.379(4) yes
C(8) C(9) 1.515(4) yes
C(9) C(10) 1.507(4) yes
C(10) C(11) 1.522(4) yes
C(11) C(12) 1.524(4) yes
C(12) C(13) 1.523(5) yes
C(13) C(14) 1.518(4) yes
C(14) C(15) 1.518(5) yes
C(15) C(16) 1.533(4) yes
C(16) C(17) 1.520(5) yes
C(17) C(18) 1.525(4) yes
C(18) C(19) 1.511(5) yes
C(19) C(20) 1.529(5) yes
N(1) H(1) 0.900 no
N(1) H(2) 0.900 no
N(1) H(3) 0.900 no
C(1) H(4) 0.980 no
C(1) H(5) 0.980 no
C(3) H(6) 0.940 no
C(4) H(7) 0.940 no
C(6) H(8) 0.940 no
C(7) H(9) 0.940 no
C(9) H(10) 0.980 no
C(9) H(11) 0.980 no
C(10) H(12) 0.980 no
C(10) H(13) 0.980 no
C(11) H(14) 0.980 no
C(11) H(15) 0.980 no
C(12) H(16) 0.980 no
C(12) H(17) 0.980 no
C(13) H(18) 0.980 no
C(13) H(19) 0.980 no
C(14) H(20) 0.980 no
C(14) H(21) 0.980 no
C(15) H(22) 0.980 no
C(15) H(23) 0.980 no
C(16) H(24) 0.980 no
C(16) H(25) 0.980 no
C(17) H(26) 0.980 no
C(17) H(27) 0.980 no
C(18) H(28) 0.980 no
C(18) H(29) 0.980 no
C(19) H(30) 0.980 no
C(19) H(31) 0.980 no
C(20) H(32) 0.970 no
C(20) H(33) 0.970 no
C(20) H(34) 0.970 no

loop_
_geom_contact_atom_site_label_1
_geom_contact_atom_site_label_2
_geom_contact_distance
_geom_contact_site_symmetry_2
Br(1) Br(1) 3.5364(4) 2_786
O(1) N(1) 2.790(2) .
O(1) N(1) 3.148(3) 1_565
O(1) C(1) 3.478(3) 1_565
O(1) C(3) 3.518(3) 1_455
O(1) C(3) 3.317(3) .
O(1) C(4) 3.366(3) 1_455
O(1) C(9) 3.472(3) 1_655
O(2) N(1) 2.804(2) 1_465
O(2) N(1) 2.743(3) 1_565
O(2) C(1) 3.372(3) 1_465
O(2) C(1) 3.485(3) 1_565
N(1) O(1) 3.148(3) 1_545
N(1) O(1) 2.790(2) .
N(1) O(2) 2.743(3) 1_545
N(1) O(2) 2.804(2) 1_645
N(1) C(8) 3.281(3) 1_545
C(1) O(1) 3.478(3) 1_545
C(1) O(2) 3.485(3) 1_545
C(1) O(2) 3.372(3) 1_645
C(1) C(4) 3.493(3) 1_455
C(2) C(5) 3.558(3) 1_455
C(3) O(1) 3.317(3) .
C(3) O(1) 3.518(3) 1_655
C(4) O(1) 3.366(3) 1_655
C(4) C(1) 3.493(3) 1_655
C(4) C(7) 3.554(3) 1_565
C(5) C(2) 3.558(3) 1_655
C(7) C(4) 3.554(3) 1_545
C(8) N(1) 3.281(3) 1_565
C(9) O(1) 3.472(3) 1_455
C(20) C(20) 3.593(5) 2_645
Br(1) H(8) 3.322 1_565
Br(1) H(8) 3.529 2_676
Br(1) H(8) 3.213 2_776
Br(1) H(9) 3.334 1_565
Br(1) H(9) 3.186 1_665
O(1) H(1) 3.212 .
O(1) H(1) 2.459 1_565
O(1) H(2) 3.140 .
O(1) H(2) 3.288 1_565
O(1) H(3) 1.895 .
O(1) H(4) 2.982 1_565
O(1) H(6) 3.151 1_455
O(1) H(6) 2.535 .
O(1) H(7) 2.852 1_455
O(1) H(10) 2.719 1_655
O(1) H(11) 3.498 1_655
O(2) H(1) 3.178 1_465
O(2) H(1) 1.867 1_565
O(2) H(2) 1.940 1_465
O(2) H(2) 3.281 1_565
O(2) H(3) 3.369 1_465
O(2) H(3) 3.042 1_565
O(2) H(4) 3.225 1_465
O(2) H(4) 3.588 1_565
O(2) H(5) 3.347 1_565
O(2) H(6) 3.429 1_455
O(2) H(6) 3.580 1_465
O(2) H(7) 3.282 1_455
O(2) H(10) 3.324 1_565
O(2) H(12) 3.038 1_565
O(2) H(15) 3.068 1_565
N(1) H(10) 3.304 1_655
N(1) H(12) 2.784 .
C(1) H(6) 3.555 1_545
C(1) H(7) 3.310 1_445
C(1) H(7) 3.345 1_545
C(2) H(5) 2.876 1_655
C(2) H(7) 3.301 1_545
C(3) H(3) 3.351 1_655
C(3) H(4) 2.883 1_565
C(3) H(5) 2.793 1_655
C(3) H(10) 3.483 1_655
C(4) H(3) 3.413 1_655
C(4) H(4) 2.859 1_565
C(4) H(5) 2.778 1_655
C(4) H(9) 3.082 1_565
C(5) H(5) 2.861 1_655
C(5) H(8) 3.527 2_676
C(5) H(9) 3.264 1_565
C(6) H(5) 2.925 1_655
C(6) H(8) 3.065 2_676
C(7) H(5) 2.922 1_655
C(7) H(7) 3.106 1_545
C(8) H(1) 2.409 1_565
C(8) H(2) 2.992 1_465
C(8) H(2) 3.580 1_565
C(8) H(3) 2.869 .
C(8) H(6) 2.998 1_455
C(8) H(7) 3.215 1_455
C(8) H(10) 3.533 1_655
C(9) H(2) 3.597 1_465
C(9) H(3) 3.318 .
C(9) H(6) 3.261 1_455
C(9) H(13) 3.534 1_455
C(9) H(17) 3.592 1_565
C(9) H(18) 3.502 1_565
C(10) H(1) 3.480 .
C(10) H(3) 3.242 .
C(10) H(10) 3.467 1_655
C(10) H(15) 3.510 1_655
C(10) H(17) 3.587 1_565
C(10) H(18) 3.480 1_565
C(10) H(20) 3.456 1_565
C(11) H(13) 3.548 1_455
C(11) H(16) 3.476 1_455
C(11) H(18) 3.545 1_565
C(11) H(20) 3.554 1_565
C(11) H(23) 3.414 1_565
C(12) H(11) 3.567 1_545
C(12) H(13) 3.533 1_545
C(12) H(15) 3.477 1_655
C(12) H(18) 3.548 1_655
C(12) H(20) 3.589 1_565
C(12) H(23) 3.448 1_565
C(12) H(25) 3.463 1_565
C(13) H(11) 3.521 1_545
C(13) H(13) 3.447 1_545
C(13) H(14) 3.574 1_545
C(13) H(16) 3.547 1_455
C(13) H(21) 3.468 1_455
C(13) H(23) 3.538 1_565
C(13) H(25) 3.559 1_565
C(13) H(27) 3.443 1_565
C(14) H(13) 3.406 1_545
C(14) H(14) 3.547 1_545
C(14) H(16) 3.549 1_545
C(14) H(18) 3.465 1_655
C(14) H(23) 3.556 1_655
C(14) H(25) 3.585 1_565
C(14) H(27) 3.481 1_565
C(14) H(29) 3.464 1_565
C(15) H(14) 3.456 1_545
C(15) H(16) 3.454 1_545
C(15) H(19) 3.583 1_545
C(15) H(21) 3.551 1_455
C(15) H(24) 3.446 1_455
C(15) H(27) 3.574 1_565
C(15) H(29) 3.565 1_565
C(15) H(31) 3.401 1_565
C(16) H(16) 3.419 1_545
C(16) H(19) 3.563 1_545
C(16) H(21) 3.544 1_545
C(16) H(23) 3.457 1_655
C(16) H(27) 3.537 1_655
C(16) H(29) 3.582 1_565
C(16) H(31) 3.453 1_565
C(16) H(33) 3.408 1_565
C(17) H(19) 3.477 1_545
C(17) H(21) 3.463 1_545
C(17) H(24) 3.552 1_455
C(17) H(28) 3.478 1_455
C(17) H(31) 3.538 1_565
C(17) H(33) 3.478 1_565
C(18) H(21) 3.417 1_545
C(18) H(22) 3.570 1_545
C(18) H(24) 3.541 1_545
C(18) H(27) 3.458 1_655
C(18) H(31) 3.513 1_655
C(18) H(33) 3.536 1_565
C(19) H(22) 3.448 1_545
C(19) H(24) 3.451 1_545
C(19) H(26) 3.546 1_545
C(19) H(28) 3.519 1_455
C(19) H(30) 3.253 2_555
C(19) H(34) 3.507 1_455
C(20) H(24) 3.383 1_545
C(20) H(26) 3.473 1_545
C(20) H(28) 3.520 1_545
C(20) H(30) 3.180 2_555
C(20) H(31) 3.479 1_655
C(20) H(32) 3.204 2_645
C(20) H(33) 3.534 2_645
C(20) H(34) 3.460 2_645
C(20) H(34) 3.477 2_655
H(1) O(1) 2.459 1_545
H(1) O(1) 3.212 .
H(1) O(2) 1.867 1_545
H(1) O(2) 3.178 1_645
H(1) C(8) 2.409 1_545
H(1) C(10) 3.480 .
H(1) H(2) 3.310 1_455
H(1) H(7) 3.540 1_445
H(1) H(12) 2.584 .
H(2) O(1) 3.288 1_545
H(2) O(1) 3.140 .
H(2) O(2) 3.281 1_545
H(2) O(2) 1.940 1_645
H(2) C(8) 3.580 1_545
H(2) C(8) 2.992 1_645
H(2) C(9) 3.597 1_645
H(2) H(1) 3.310 1_655
H(2) H(10) 2.846 1_655
H(2) H(11) 3.352 1_645
H(2) H(12) 2.860 .
H(2) H(15) 3.393 1_655
H(3) O(1) 1.895 .
H(3) O(2) 3.042 1_545
H(3) O(2) 3.369 1_645
H(3) C(3) 3.351 1_455
H(3) C(4) 3.413 1_455
H(3) C(8) 2.869 .
H(3) C(9) 3.318 .
H(3) C(10) 3.242 .
H(3) H(6) 3.277 1_455
H(3) H(7) 3.366 1_455
H(3) H(10) 3.349 .
H(3) H(10) 2.914 1_655
H(3) H(12) 2.450 .
H(4) O(1) 2.982 1_545
H(4) O(2) 3.588 1_545
H(4) O(2) 3.225 1_645
H(4) C(3) 2.883 1_545
H(4) C(4) 2.859 1_545
H(4) H(6) 2.629 1_545
H(4) H(7) 2.882 1_445
H(4) H(7) 2.616 1_545
H(5) O(2) 3.347 1_545
H(5) C(2) 2.876 1_455
H(5) C(3) 2.793 1_455
H(5) C(4) 2.778 1_455
H(5) C(5) 2.861 1_455
H(5) C(6) 2.925 1_455
H(5) C(7) 2.922 1_455
H(5) H(6) 3.326 1_455
H(5) H(7) 2.862 1_445
H(5) H(7) 3.286 1_455
H(5) H(8) 3.499 1_455
H(5) H(9) 3.502 1_455
H(6) O(1) 2.535 .
H(6) O(1) 3.151 1_655
H(6) O(2) 3.580 1_645
H(6) O(2) 3.429 1_655
H(6) C(1) 3.555 1_565
H(6) C(8) 2.998 1_655
H(6) C(9) 3.261 1_655
H(6) H(3) 3.277 1_655
H(6) H(4) 2.629 1_565
H(6) H(5) 3.326 1_655
H(6) H(7) 3.574 1_455
H(6) H(10) 2.618 1_655
H(7) O(1) 2.852 1_655
H(7) O(2) 3.282 1_655
H(7) C(1) 3.345 1_565
H(7) C(1) 3.310 1_665
H(7) C(2) 3.301 1_565
H(7) C(7) 3.106 1_565
H(7) C(8) 3.215 1_655
H(7) H(1) 3.540 1_665
H(7) H(3) 3.366 1_655
H(7) H(4) 2.616 1_565
H(7) H(4) 2.882 1_665
H(7) H(5) 3.286 1_655
H(7) H(5) 2.862 1_665
H(7) H(6) 3.574 1_655
H(7) H(9) 2.878 1_565
H(8) Br(1) 3.322 1_545
H(8) Br(1) 3.529 2_676
H(8) Br(1) 3.213 2_776
H(8) C(5) 3.527 2_676
H(8) C(6) 3.065 2_676
H(8) H(5) 3.499 1_655
H(8) H(8) 2.580 2_676
H(9) Br(1) 3.186 1_445
H(9) Br(1) 3.334 1_545
H(9) C(4) 3.082 1_545
H(9) C(5) 3.264 1_545
H(9) H(5) 3.502 1_655
H(9) H(7) 2.878 1_545
H(10) O(1) 2.719 1_455
H(10) O(2) 3.324 1_545
H(10) N(1) 3.304 1_455
H(10) C(3) 3.483 1_455
H(10) C(8) 3.533 1_455
H(10) C(10) 3.467 1_455
H(10) H(2) 2.846 1_455
H(10) H(3) 2.914 1_455
H(10) H(3) 3.349 .
H(10) H(6) 2.618 1_455
H(10) H(12) 2.988 1_455
H(10) H(13) 3.085 1_455
H(11) O(1) 3.498 1_455
H(11) C(12) 3.567 1_565
H(11) C(13) 3.521 1_565
H(11) H(2) 3.352 1_465
H(11) H(13) 3.113 1_455
H(11) H(15) 2.844 1_565
H(11) H(17) 3.188 1_465
H(11) H(17) 3.188 1_565
H(11) H(18) 2.739 1_565
H(12) O(2) 3.038 1_545
H(12) N(1) 2.784 .
H(12) H(1) 2.584 .
H(12) H(2) 2.860 .
H(12) H(3) 2.450 .
H(12) H(10) 2.988 1_655
H(12) H(15) 3.030 1_655
H(13) C(9) 3.534 1_655
H(13) C(11) 3.548 1_655
H(13) C(12) 3.533 1_565
H(13) C(13) 3.447 1_565
H(13) C(14) 3.406 1_565
H(13) H(10) 3.085 1_655
H(13) H(11) 3.113 1_655
H(13) H(14) 3.108 1_655
H(13) H(15) 3.136 1_655
H(13) H(17) 2.802 1_565
H(13) H(18) 3.049 1_565
H(13) H(20) 2.641 1_565
H(14) C(13) 3.574 1_565
H(14) C(14) 3.547 1_565
H(14) C(15) 3.456 1_565
H(14) H(13) 3.108 1_455
H(14) H(16) 3.038 1_455
H(14) H(18) 2.806 1_565
H(14) H(20) 3.082 1_465
H(14) H(20) 3.201 1_565
H(14) H(23) 2.653 1_565
H(15) O(2) 3.068 1_545
H(15) C(10) 3.510 1_455
H(15) C(12) 3.477 1_455
H(15) H(2) 3.393 1_455
H(15) H(11) 2.844 1_545
H(15) H(12) 3.030 1_455
H(15) H(13) 3.136 1_455
H(15) H(16) 3.056 1_455
H(15) H(17) 3.033 1_455
H(16) C(11) 3.476 1_655
H(16) C(13) 3.547 1_655
H(16) C(14) 3.549 1_565
H(16) C(15) 3.454 1_565
H(16) C(16) 3.419 1_565
H(16) H(14) 3.038 1_655
H(16) H(15) 3.056 1_655
H(16) H(18) 3.136 1_655
H(16) H(19) 3.115 1_655
H(16) H(20) 2.822 1_565
H(16) H(23) 3.046 1_565
H(16) H(25) 2.656 1_565
H(17) C(9) 3.592 1_545
H(17) C(10) 3.587 1_545
H(17) H(11) 3.188 1_545
H(17) H(11) 3.188 1_645
H(17) H(13) 2.802 1_545
H(17) H(15) 3.033 1_655
H(17) H(18) 3.113 1_655
H(18) C(9) 3.502 1_545
H(18) C(10) 3.480 1_545
H(18) C(11) 3.545 1_545
H(18) C(12) 3.548 1_455
H(18) C(14) 3.465 1_455
H(18) H(11) 2.739 1_545
H(18) H(13) 3.049 1_545
H(18) H(14) 2.806 1_545
H(18) H(16) 3.136 1_455
H(18) H(17) 3.113 1_455
H(18) H(20) 3.016 1_455
H(18) H(21) 3.046 1_455
H(19) C(15) 3.583 1_565
H(19) C(16) 3.563 1_565
H(19) C(17) 3.477 1_565
H(19) H(16) 3.115 1_455
H(19) H(21) 3.022 1_455
H(19) H(23) 2.811 1_565
H(19) H(25) 3.063 1_465
H(19) H(25) 3.215 1_565
H(19) H(27) 2.678 1_565
H(20) C(10) 3.456 1_545
H(20) C(11) 3.554 1_545
H(20) C(12) 3.589 1_545
H(20) H(13) 2.641 1_545
H(20) H(14) 3.201 1_545
H(20) H(14) 3.082 1_645
H(20) H(16) 2.822 1_545
H(20) H(18) 3.016 1_655
H(20) H(23) 3.118 1_655
H(21) C(13) 3.468 1_655
H(21) C(15) 3.551 1_655
H(21) C(16) 3.544 1_565
H(21) C(17) 3.463 1_565
H(21) C(18) 3.417 1_565
H(21) H(18) 3.046 1_655
H(21) H(19) 3.022 1_655
H(21) H(22) 3.111 1_655
H(21) H(23) 3.149 1_655
H(21) H(25) 2.813 1_565
H(21) H(27) 3.071 1_565
H(21) H(29) 2.655 1_565
H(22) C(18) 3.570 1_565
H(22) C(19) 3.448 1_565
H(22) H(21) 3.111 1_455
H(22) H(24) 2.994 1_455
H(22) H(27) 2.848 1_565
H(22) H(29) 3.062 1_465
H(22) H(29) 3.227 1_565
H(22) H(31) 2.636 1_565
H(23) C(11) 3.414 1_545
H(23) C(12) 3.448 1_545
H(23) C(13) 3.538 1_545
H(23) C(14) 3.556 1_455
H(23) C(16) 3.457 1_455
H(23) H(14) 2.653 1_545
H(23) H(16) 3.046 1_545
H(23) H(19) 2.811 1_545
H(23) H(20) 3.118 1_455
H(23) H(21) 3.149 1_455
H(23) H(24) 3.032 1_455
H(23) H(25) 3.015 1_455
H(24) C(15) 3.446 1_655
H(24) C(17) 3.552 1_655
H(24) C(18) 3.541 1_565
H(24) C(19) 3.451 1_565
H(24) C(20) 3.383 1_565
H(24) H(22) 2.994 1_655
H(24) H(23) 3.032 1_655
H(24) H(26) 3.138 1_655
H(24) H(27) 3.121 1_655
H(24) H(29) 2.811 1_565
H(24) H(31) 3.062 1_565
H(24) H(33) 2.618 1_565
H(25) C(12) 3.463 1_545
H(25) C(13) 3.559 1_545
H(25) C(14) 3.585 1_545
H(25) H(16) 2.656 1_545
H(25) H(19) 3.215 1_545
H(25) H(19) 3.063 1_645
H(25) H(21) 2.813 1_545
H(25) H(23) 3.015 1_655
H(25) H(27) 3.113 1_655
H(26) C(19) 3.546 1_565
H(26) C(20) 3.473 1_565
H(26) H(24) 3.138 1_455
H(26) H(28) 3.053 1_455
H(26) H(31) 2.801 1_565
H(26) H(32) 3.296 1_565
H(26) H(33) 3.086 1_465
H(26) H(33) 3.113 1_565
H(27) C(13) 3.443 1_545
H(27) C(14) 3.481 1_545
H(27) C(15) 3.574 1_545
H(27) C(16) 3.537 1_455
H(27) C(18) 3.458 1_455
H(27) H(19) 2.678 1_545
H(27) H(21) 3.071 1_545
H(27) H(22) 2.848 1_545
H(27) H(24) 3.121 1_455
H(27) H(25) 3.113 1_455
H(27) H(28) 3.038 1_455
H(27) H(29) 3.019 1_455
H(28) C(17) 3.478 1_655
H(28) C(19) 3.519 1_655
H(28) C(20) 3.520 1_565
H(28) H(26) 3.053 1_655
H(28) H(27) 3.038 1_655
H(28) H(30) 3.088 1_655
H(28) H(31) 3.099 1_655
H(28) H(32) 3.399 1_565
H(28) H(33) 2.785 1_565
H(28) H(34) 3.081 2_655
H(29) C(14) 3.464 1_545
H(29) C(15) 3.565 1_545
H(29) C(16) 3.582 1_545
H(29) H(21) 2.655 1_545
H(29) H(22) 3.227 1_545
H(29) H(22) 3.062 1_645
H(29) H(24) 2.811 1_545
H(29) H(27) 3.019 1_655
H(29) H(31) 3.077 1_655
H(30) C(19) 3.253 2_555
H(30) C(20) 3.180 2_555
H(30) H(28) 3.088 1_455
H(30) H(30) 2.521 2_555
H(30) H(32) 2.848 2_555
H(30) H(34) 3.073 1_455
H(30) H(34) 3.019 2_555
H(30) H(34) 3.398 2_655
H(31) C(15) 3.401 1_545
H(31) C(16) 3.453 1_545
H(31) C(17) 3.538 1_545
H(31) C(18) 3.513 1_455
H(31) C(20) 3.479 1_455
H(31) H(22) 2.636 1_545
H(31) H(24) 3.062 1_545
H(31) H(26) 2.801 1_545
H(31) H(28) 3.099 1_455
H(31) H(29) 3.077 1_455
H(31) H(33) 3.065 1_455
H(31) H(34) 3.083 1_455
H(32) C(20) 3.204 2_645
H(32) H(26) 3.296 1_545
H(32) H(28) 3.399 1_545
H(32) H(30) 2.848 2_555
H(32) H(32) 2.845 2_545
H(32) H(32) 3.083 2_645
H(32) H(33) 3.037 2_645
H(32) H(34) 2.949 2_645
H(33) C(16) 3.408 1_545
H(33) C(17) 3.478 1_545
H(33) C(18) 3.536 1_545
H(33) C(20) 3.534 2_645
H(33) H(24) 2.618 1_545
H(33) H(26) 3.113 1_545
H(33) H(26) 3.086 1_645
H(33) H(28) 2.785 1_545
H(33) H(31) 3.065 1_655
H(33) H(32) 3.037 2_645
H(33) H(34) 3.305 2_645
H(34) C(19) 3.507 1_655
H(34) C(20) 3.460 2_645
H(34) C(20) 3.477 2_655
H(34) H(28) 3.081 2_655
H(34) H(30) 3.073 1_655
H(34) H(30) 3.019 2_555
H(34) H(30) 3.398 2_655
H(34) H(31) 3.083 1_655
H(34) H(32) 2.949 2_645
H(34) H(33) 3.305 2_645
H(34) H(34) 3.593 2_645
H(34) H(34) 2.630 2_655

loop_
_geom_torsion_atom_site_label_1
_geom_torsion_atom_site_label_2
_geom_torsion_atom_site_label_3
_geom_torsion_atom_site_label_4
_geom_torsion
N(1) C(1) C(2) C(3) 16.1(3)
N(1) C(1) C(2) C(7) -167.4(2)
C(1) C(2) C(3) C(4) 176.9(2)
C(1) C(2) C(7) C(6) -176.5(2)
C(3) C(2) C(7) C(6) 0.2(3)
C(7) C(2) C(3) C(4) 0.4(3)
C(2) C(3) C(4) C(5) -1.9(3)
C(3) C(4) C(5) Br(1) -177.25(19)
C(3) C(4) C(5) C(6) 2.9(3)
Br(1) C(5) C(6) C(7) 177.82(19)
C(4) C(5) C(6) C(7) -2.3(3)
C(5) C(6) C(7) C(2) 0.8(3)
O(1) C(8) C(9) C(10) -36.9(3)
O(2) C(8) C(9) C(10) 143.4(2)
C(8) C(9) C(10) C(11) 175.3(2)
C(9) C(10) C(11) C(12) -177.1(2)
C(10) C(11) C(12) C(13) 179.8(2)
C(11) C(12) C(13) C(14) -179.95(18)
C(12) C(13) C(14) C(15) 179.8(2)
C(13) C(14) C(15) C(16) 179.7(2)
C(14) C(15) C(16) C(17) -179.2(2)
C(15) C(16) C(17) C(18) -179.0(2)
C(16) C(17) C(18) C(19) 178.7(2)
C(17) C(18) C(19) C(20) -179.6(2)
